data_4071728
loop_
_publ_author_name
'Schachner, J\"org A.'
'Lund, Clinton L.'
'Burgess, Ian J.'
'Quail, J. Wilson'
'Schatte, Gabriele'
'M\"uller, Jens'

_publ_section_title
;
 The Dynamic Indium-Bridged [1.1]Ferrocenophane [(Me2Ntsi)In(C5H4)2Fe]2
;
_journal_issue 18
_journal_name_full Organometallics
_journal_page_first 4703
_journal_paper_doi 10.1021/om800342e
_journal_volume 27
_journal_year 2008
_chemical_formula_moiety 'C22 H60 Cl4 In2 N2 Si6'
_chemical_formula_sum 'C22 H60 Cl4 In2 N2 Si6'
_chemical_formula_weight 892.70
_chemical_name_systematic
; 
 ? 
;
_space_group_IT_number 2
_symmetry_cell_setting triclinic
_symmetry_space_group_name_Hall '-P 1'
_symmetry_space_group_name_H-M 'P -1'
_atom_sites_solution_hydrogens geom
_atom_sites_solution_primary direct
_atom_sites_solution_secondary difmap
_cell_angle_alpha 83.170(3)
_cell_angle_beta 89.900(3)
_cell_angle_gamma 79.024(2)
_cell_formula_units_Z 2
_cell_length_a 11.0773(4)
_cell_length_b 12.7834(5)
_cell_length_c 14.8553(5)
_cell_measurement_reflns_used 8697
_cell_measurement_temperature 173(2)
_cell_measurement_theta_max 27.485
_cell_measurement_theta_min 0.998
_cell_volume 2049.99(13)
_computing_cell_refinement 'HKL Scalepack (Otwinowski & Minor 1997)'
_computing_data_collection 'Collect (Nonius BV, 1997-2000)'
_computing_data_reduction 'HKL Denzo and Scalepack (Otwinowski & Minor 1997)'
_computing_molecular_graphics 'Xtal3.7(Hall et al., 2000)'
_computing_publication_material 'SHELXL-97 (Sheldrick, 1997)'
_computing_structure_refinement 'SHELXL-97 (Sheldrick, 1997)'
_computing_structure_solution 'maXus(Mackay et al., 1999)'
_diffrn_ambient_temperature 173(2)
_diffrn_detector_area_resol_mean 9
_diffrn_measured_fraction_theta_full 0.998
_diffrn_measured_fraction_theta_max 0.998
_diffrn_measurement_device 'Nonius KappaCCD'
_diffrn_measurement_method '\f scans and \w scans with \k offsets'
_diffrn_radiation_monochromator 'horizonally mounted graphite crystal'
_diffrn_radiation_source 'fine-focus sealed tube'
_diffrn_radiation_type MoK\a
_diffrn_radiation_wavelength 0.71073
_diffrn_reflns_av_R_equivalents 0.0621
_diffrn_reflns_av_sigmaI/netI 0.0537
_diffrn_reflns_limit_h_max 13
_diffrn_reflns_limit_h_min -13
_diffrn_reflns_limit_k_max 15
_diffrn_reflns_limit_k_min -15
_diffrn_reflns_limit_l_max 18
_diffrn_reflns_limit_l_min -18
_diffrn_reflns_number 27183
_diffrn_reflns_theta_full 26.37
_diffrn_reflns_theta_max 26.37
_diffrn_reflns_theta_min 2.71
_diffrn_standards_decay_% 0
_diffrn_standards_interval_count 0
_diffrn_standards_interval_time 0
_diffrn_standards_number 0
_exptl_absorpt_coefficient_mu 1.577
_exptl_absorpt_correction_T_max 0.814
_exptl_absorpt_correction_T_min 0.724
_exptl_absorpt_correction_type psi-scan
_exptl_absorpt_process_details 'Shelxtl 6.10 (Bruker-AXS, 2000)'
_exptl_crystal_colour colourless
_exptl_crystal_density_diffrn 1.446
_exptl_crystal_density_method 'not measured'
_exptl_crystal_description chip
_exptl_crystal_F_000 912
_exptl_crystal_size_max 0.17
_exptl_crystal_size_mid 0.15
_exptl_crystal_size_min 0.13
_refine_diff_density_max 2.838
_refine_diff_density_min -0.749
_refine_diff_density_rms 0.134
_refine_ls_extinction_coef 0.0025(4)
_refine_ls_extinction_expression Fc^*^=kFc[1+0.001xFc^2^\l^3^/sin(2\q)]^-1/4^
_refine_ls_extinction_method SHELXL
_refine_ls_goodness_of_fit_ref 1.074
_refine_ls_hydrogen_treatment constr
_refine_ls_matrix_type full
_refine_ls_number_parameters 350
_refine_ls_number_reflns 8358
_refine_ls_number_restraints 0
_refine_ls_restrained_S_all 1.074
_refine_ls_R_factor_all 0.0697
_refine_ls_R_factor_gt 0.0500
_refine_ls_shift/su_max 0.001
_refine_ls_shift/su_mean 0.000
_refine_ls_structure_factor_coef Fsqd
_refine_ls_weighting_details 'calc w=1/[\s^2^(Fo^2^)+(0.0507P)^2^+6.1529P] where P=(Fo^2^+2Fc^2^)/3'
_refine_ls_weighting_scheme calc
_refine_ls_wR_factor_gt 0.1143
_refine_ls_wR_factor_ref 0.1250
_reflns_number_gt 6532
_reflns_number_total 8358
_reflns_threshold_expression >2\s(I)
_cod_data_source_file om800342e-file001.cif
_cod_data_source_block 2a
_cod_database_code 4071728

loop_
_symmetry_equiv_pos_as_xyz
'x, y, z'
'-x, -y, -z'

loop_
_atom_site_label
_atom_site_type_symbol
_atom_site_fract_x
_atom_site_fract_y
_atom_site_fract_z
_atom_site_U_iso_or_equiv
_atom_site_adp_type
_atom_site_occupancy
_atom_site_symmetry_multiplicity
_atom_site_calc_flag
_atom_site_refinement_flags
_atom_site_disorder_assembly
_atom_site_disorder_group
In1 In 0.32035(3) 0.07291(3) 0.51205(2) 0.02501(12) Uani 1 1 d . . 1
Cl1 Cl 0.49295(12) -0.01608(11) 0.61393(9) 0.0337(3) Uani 1 1 d . . 1
Cl2 Cl 0.23040(16) -0.06945(14) 0.47506(13) 0.0532(4) Uani 1 1 d . A 1
Si1 Si 0.15717(15) 0.26086(12) 0.57522(11) 0.0334(4) Uani 1 1 d . B 1
Si2 Si 0.38330(14) 0.32581(12) 0.47038(11) 0.0310(3) Uani 1 1 d . B 1
Si3 Si 0.16708(15) 0.26409(12) 0.35985(10) 0.0328(3) Uani 1 1 d . B 1
N1 N 0.1877(4) 0.1249(4) 0.6322(3) 0.0309(10) Uani 1 1 d . B 1
C1 C 0.2549(5) 0.2468(4) 0.4724(3) 0.0254(11) Uani 1 1 d . B 1
C2 C 0.2493(7) 0.1059(6) 0.7224(4) 0.0522(18) Uani 1 1 d . B 1
H2A H 0.1873 0.1090 0.7696 0.078 Uiso 1 1 calc R B 1
H2B H 0.2985 0.1611 0.7276 0.078 Uiso 1 1 calc R B 1
H2C H 0.3032 0.0350 0.7298 0.078 Uiso 1 1 calc R B 1
C3 C 0.0816(6) 0.0682(5) 0.6367(5) 0.0460(16) Uani 1 1 d . B 1
H3A H 0.1113 -0.0087 0.6547 0.069 Uiso 1 1 calc R B 1
H3B H 0.0405 0.0790 0.5771 0.069 Uiso 1 1 calc R B 1
H3C H 0.0234 0.0971 0.6815 0.069 Uiso 1 1 calc R B 1
C4 C 0.1980(9) 0.3493(6) 0.6584(6) 0.072(3) Uani 1 1 d . B 1
H4A H 0.1567 0.3351 0.7158 0.108 Uiso 1 1 calc R B 1
H4B H 0.1713 0.4248 0.6337 0.108 Uiso 1 1 calc R B 1
H4C H 0.2872 0.3340 0.6692 0.108 Uiso 1 1 calc R B 1
C5 C -0.0131(7) 0.3067(7) 0.5567(6) 0.067(2) Uani 1 1 d . B 1
H5A H -0.0448 0.2577 0.5211 0.100 Uiso 1 1 calc R B 1
H5B H -0.0299 0.3793 0.5239 0.100 Uiso 1 1 calc R B 1
H5C H -0.0535 0.3071 0.6154 0.100 Uiso 1 1 calc R B 1
C6 C 0.4927(6) 0.2785(5) 0.5698(5) 0.0507(17) Uani 1 1 d . B 1
H6A H 0.5259 0.2017 0.5706 0.076 Uiso 1 1 calc R B 1
H6B H 0.4490 0.2910 0.6261 0.076 Uiso 1 1 calc R B 1
H6C H 0.5603 0.3183 0.5646 0.076 Uiso 1 1 calc R B 1
C7 C 0.3226(7) 0.4729(5) 0.4717(5) 0.0526(18) Uani 1 1 d . B 1
H7A H 0.3906 0.5120 0.4635 0.079 Uiso 1 1 calc R B 1
H7B H 0.2839 0.4849 0.5299 0.079 Uiso 1 1 calc R B 1
H7C H 0.2617 0.4986 0.4223 0.079 Uiso 1 1 calc R B 1
C8 C 0.4811(8) 0.3169(7) 0.3675(6) 0.070(2) Uani 1 1 d . B 1
H8A H 0.4315 0.3510 0.3136 0.105 Uiso 1 1 calc R B 1
H8B H 0.5130 0.2413 0.3609 0.105 Uiso 1 1 calc R B 1
H8C H 0.5499 0.3537 0.3742 0.105 Uiso 1 1 calc R B 1
C9 C 0.2651(8) 0.2145(8) 0.2676(5) 0.077(3) Uani 1 1 d . B 1
H9A H 0.2136 0.2139 0.2141 0.116 Uiso 1 1 calc R B 1
H9B H 0.3096 0.1414 0.2873 0.116 Uiso 1 1 calc R B 1
H9C H 0.3242 0.2616 0.2523 0.116 Uiso 1 1 calc R B 1
C10 C 0.0993(8) 0.4074(6) 0.3224(5) 0.064(2) Uani 1 1 d . B 1
H10A H 0.1652 0.4466 0.3047 0.096 Uiso 1 1 calc R B 1
H10B H 0.0538 0.4391 0.3724 0.096 Uiso 1 1 calc R B 1
H10C H 0.0432 0.4121 0.2705 0.096 Uiso 1 1 calc R B 1
C11 C 0.0384(9) 0.1881(8) 0.3632(6) 0.086(3) Uani 1 1 d . B 1
H11A H 0.0047 0.1914 0.3017 0.129 Uiso 1 1 calc R B 1
H11B H -0.0263 0.2200 0.4022 0.129 Uiso 1 1 calc R B 1
H11C H 0.0693 0.1130 0.3873 0.129 Uiso 1 1 calc R B 1
In21 In 0.17960(3) 0.92900(3) 0.02658(2) 0.02572(12) Uani 1 1 d . . 1
Cl21 Cl -0.00039(12) 0.99981(12) 0.11351(9) 0.0361(3) Uani 1 1 d . . 1
Cl22 Cl 0.26332(17) 1.08087(14) -0.02435(13) 0.0546(4) Uani 1 1 d . C 1
Si21 Si 0.35141(14) 0.73755(12) 0.11643(10) 0.0278(3) Uani 1 1 d . D 1
Si22 Si 0.12340(15) 0.67630(12) 0.02074(11) 0.0332(3) Uani 1 1 d . D 1
Si23 Si 0.33704(14) 0.75033(12) -0.09816(10) 0.0294(3) Uani 1 1 d . D 1
N21 N 0.3084(4) 0.8666(4) 0.1586(3) 0.0305(10) Uani 1 1 d . D 1
C21 C 0.2497(5) 0.7584(4) 0.0113(3) 0.0232(10) Uani 1 1 d . D 1
C22 C 0.2403(7) 0.8666(6) 0.2437(4) 0.055(2) Uani 1 1 d . D 1
H22A H 0.2985 0.8462 0.2952 0.083 Uiso 1 1 calc R D 1
H22B H 0.1851 0.8150 0.2450 0.083 Uiso 1 1 calc R D 1
H22C H 0.1920 0.9385 0.2476 0.083 Uiso 1 1 calc R D 1
C23 C 0.4087(6) 0.9287(5) 0.1641(5) 0.0512(18) Uani 1 1 d . D 1
H23A H 0.3732 1.0024 0.1745 0.077 Uiso 1 1 calc R D 1
H23B H 0.4533 0.9297 0.1070 0.077 Uiso 1 1 calc R D 1
H23C H 0.4656 0.8948 0.2142 0.077 Uiso 1 1 calc R D 1
C24 C 0.3306(7) 0.6284(6) 0.2070(5) 0.0570(19) Uani 1 1 d . D 1
H24A H 0.3825 0.6304 0.2599 0.086 Uiso 1 1 calc R D 1
H24B H 0.3543 0.5587 0.1842 0.086 Uiso 1 1 calc R D 1
H24C H 0.2442 0.6387 0.2245 0.086 Uiso 1 1 calc R D 1
C25 C 0.5217(6) 0.7122(6) 0.1005(5) 0.0478(16) Uani 1 1 d . D 1
H25A H 0.5436 0.7717 0.0599 0.072 Uiso 1 1 calc R D 1
H25B H 0.5470 0.6451 0.0739 0.072 Uiso 1 1 calc R D 1
H25C H 0.5637 0.7067 0.1594 0.072 Uiso 1 1 calc R D 1
C26 C 0.0223(7) 0.7011(6) 0.1208(5) 0.0531(18) Uani 1 1 d . D 1
H26A H -0.0125 0.7780 0.1177 0.080 Uiso 1 1 calc R D 1
H26B H 0.0712 0.6776 0.1770 0.080 Uiso 1 1 calc R D 1
H26C H -0.0445 0.6608 0.1198 0.080 Uiso 1 1 calc R D 1
C27 C 0.1890(7) 0.5288(5) 0.0319(6) 0.064(2) Uani 1 1 d . D 1
H27A H 0.1238 0.4884 0.0488 0.097 Uiso 1 1 calc R D 1
H27B H 0.2541 0.5112 0.0789 0.097 Uiso 1 1 calc R D 1
H27C H 0.2232 0.5096 -0.0261 0.097 Uiso 1 1 calc R D 1
C28 C 0.0116(8) 0.7064(7) -0.0777(5) 0.063(2) Uani 1 1 d . D 1
H28A H -0.0096 0.7842 -0.0949 0.094 Uiso 1 1 calc R D 1
H28B H -0.0630 0.6789 -0.0605 0.094 Uiso 1 1 calc R D 1
H28C H 0.0490 0.6718 -0.1291 0.094 Uiso 1 1 calc R D 1
C29 C 0.2348(7) 0.7837(6) -0.2015(4) 0.0553(19) Uani 1 1 d . D 1
H29A H 0.2852 0.7861 -0.2557 0.083 Uiso 1 1 calc R D 1
H29B H 0.1811 0.8537 -0.1996 0.083 Uiso 1 1 calc R D 1
H29C H 0.1845 0.7286 -0.2035 0.083 Uiso 1 1 calc R D 1
C30 C 0.4282(7) 0.6126(5) -0.1064(5) 0.058(2) Uani 1 1 d . D 1
H30A H 0.3723 0.5616 -0.1055 0.086 Uiso 1 1 calc R D 1
H30B H 0.4863 0.5914 -0.0549 0.086 Uiso 1 1 calc R D 1
H30C H 0.4735 0.6129 -0.1631 0.086 Uiso 1 1 calc R D 1
C31 C 0.4453(7) 0.8477(6) -0.1148(5) 0.058(2) Uani 1 1 d . D 1
H31A H 0.4737 0.8516 -0.1774 0.087 Uiso 1 1 calc R D 1
H31B H 0.5161 0.8232 -0.0730 0.087 Uiso 1 1 calc R D 1
H31C H 0.4024 0.9188 -0.1026 0.087 Uiso 1 1 calc R D 1

loop_
_atom_site_aniso_label
_atom_site_aniso_U_11
_atom_site_aniso_U_22
_atom_site_aniso_U_33
_atom_site_aniso_U_23
_atom_site_aniso_U_13
_atom_site_aniso_U_12
In1 0.0243(2) 0.0231(2) 0.0261(2) -0.00194(14) -0.00027(14) -0.00123(15)
Cl1 0.0251(7) 0.0414(7) 0.0286(6) -0.0008(5) -0.0010(5) 0.0068(6)
Cl2 0.0480(10) 0.0523(10) 0.0679(11) -0.0252(8) 0.0083(8) -0.0199(8)
Si1 0.0294(8) 0.0278(8) 0.0404(9) -0.0031(6) 0.0105(7) 0.0004(6)
Si2 0.0263(8) 0.0257(7) 0.0408(9) -0.0014(6) 0.0034(6) -0.0063(6)
Si3 0.0327(8) 0.0301(8) 0.0315(8) 0.0005(6) -0.0063(6) 0.0018(7)
N1 0.031(2) 0.035(2) 0.025(2) 0.0003(18) 0.0049(18) -0.003(2)
C1 0.024(3) 0.021(2) 0.028(3) -0.0016(19) -0.001(2) 0.001(2)
C2 0.064(5) 0.066(5) 0.027(3) -0.003(3) 0.004(3) -0.013(4)
C3 0.034(3) 0.049(4) 0.055(4) 0.001(3) 0.015(3) -0.014(3)
C4 0.099(7) 0.062(5) 0.067(5) -0.032(4) 0.044(5) -0.029(5)
C5 0.039(4) 0.070(5) 0.074(5) 0.012(4) 0.015(4) 0.021(4)
C6 0.045(4) 0.036(3) 0.072(5) 0.003(3) -0.017(3) -0.015(3)
C7 0.047(4) 0.033(3) 0.077(5) 0.002(3) -0.010(4) -0.011(3)
C8 0.078(6) 0.077(5) 0.073(5) -0.023(4) 0.040(5) -0.053(5)
C9 0.060(5) 0.112(7) 0.050(4) -0.039(5) -0.018(4) 0.027(5)
C10 0.084(6) 0.040(4) 0.053(4) 0.006(3) -0.018(4) 0.015(4)
C11 0.085(7) 0.096(7) 0.082(6) 0.022(5) -0.047(5) -0.047(6)
In21 0.0258(2) 0.0238(2) 0.0259(2) -0.00254(14) 0.00296(14) -0.00095(15)
Cl21 0.0269(7) 0.0473(8) 0.0289(7) -0.0061(6) 0.0029(5) 0.0063(6)
Cl22 0.0512(10) 0.0446(9) 0.0681(11) 0.0065(8) -0.0014(8) -0.0173(8)
Si21 0.0284(8) 0.0259(7) 0.0269(7) -0.0004(6) -0.0039(6) -0.0016(6)
Si22 0.0331(8) 0.0292(8) 0.0391(9) -0.0010(6) -0.0002(7) -0.0125(7)
Si23 0.0297(8) 0.0275(7) 0.0285(8) -0.0044(6) 0.0036(6) 0.0012(6)
N21 0.030(2) 0.033(2) 0.028(2) -0.0079(19) -0.0006(18) 0.000(2)
C21 0.023(2) 0.022(2) 0.025(2) -0.0034(19) 0.0025(19) -0.002(2)
C22 0.058(4) 0.077(5) 0.022(3) -0.006(3) 0.004(3) 0.011(4)
C23 0.040(4) 0.043(4) 0.074(5) -0.024(3) -0.018(3) -0.006(3)
C24 0.069(5) 0.053(4) 0.045(4) 0.016(3) -0.017(3) -0.015(4)
C25 0.035(3) 0.050(4) 0.055(4) -0.019(3) -0.013(3) 0.006(3)
C26 0.045(4) 0.055(4) 0.062(4) -0.002(3) 0.018(3) -0.020(3)
C27 0.057(5) 0.030(3) 0.112(7) -0.016(4) 0.008(4) -0.018(3)
C28 0.068(5) 0.069(5) 0.060(5) 0.008(4) -0.020(4) -0.044(4)
C29 0.051(4) 0.075(5) 0.030(3) -0.004(3) 0.002(3) 0.010(4)
C30 0.068(5) 0.041(4) 0.049(4) 0.004(3) 0.021(4) 0.021(3)
C31 0.060(5) 0.063(5) 0.059(4) -0.011(4) 0.026(4) -0.029(4)

loop_
_atom_type_symbol
_atom_type_description
_atom_type_scat_dispersion_real
_atom_type_scat_dispersion_imag
_atom_type_scat_source
C C 0.0033 0.0016 'International Tables Vol C Tables 4.2.6.8 and 6.1.1.4'
H H 0.0000 0.0000 'International Tables Vol C Tables 4.2.6.8 and 6.1.1.4'
Cl Cl 0.1484 0.1585 'International Tables Vol C Tables 4.2.6.8 and 6.1.1.4'
In In -0.7276 1.3100 'International Tables Vol C Tables 4.2.6.8 and 6.1.1.4'
N N 0.0061 0.0033 'International Tables Vol C Tables 4.2.6.8 and 6.1.1.4'
Si Si 0.0817 0.0704 'International Tables Vol C Tables 4.2.6.8 and 6.1.1.4'
O O 0.0106 0.0060 'International Tables Vol C Tables 4.2.6.8 and 6.1.1.4'

loop_
_geom_angle_atom_site_label_1
_geom_angle_atom_site_label_2
_geom_angle_atom_site_label_3
_geom_angle
_geom_angle_site_symmetry_1
_geom_angle_site_symmetry_3
C1 In1 Cl2 127.74(15) . .
C1 In1 N1 76.83(17) . .
Cl2 In1 N1 97.91(13) . .
C1 In1 Cl1 128.36(14) . .
Cl2 In1 Cl1 103.75(6) . .
N1 In1 Cl1 94.16(11) . .
C1 In1 Cl1 103.65(14) . 2_656
Cl2 In1 Cl1 88.59(5) . 2_656
N1 In1 Cl1 171.39(12) . 2_656
Cl1 In1 Cl1 78.75(4) . 2_656
C1 In1 Si1 39.21(13) . .
Cl2 In1 Si1 118.00(6) . .
N1 In1 Si1 37.63(11) . .
Cl1 In1 Si1 116.09(5) . .
Cl1 In1 Si1 142.23(4) 2_656 .
In1 Cl1 In1 101.25(4) . 2_656
N1 Si1 C5 109.1(3) . .
N1 Si1 C1 101.6(2) . .
C5 Si1 C1 117.7(3) . .
N1 Si1 C4 106.8(3) . .
C5 Si1 C4 103.8(4) . .
C1 Si1 C4 117.2(3) . .
N1 Si1 In1 53.49(14) . .
C5 Si1 In1 128.7(3) . .
C1 Si1 In1 48.12(15) . .
C4 Si1 In1 126.9(3) . .
C8 Si2 C7 105.0(4) . .
C8 Si2 C6 105.4(4) . .
C7 Si2 C6 107.9(3) . .
C8 Si2 C1 114.3(3) . .
C7 Si2 C1 111.8(3) . .
C6 Si2 C1 111.8(3) . .
C9 Si3 C10 107.0(4) . .
C9 Si3 C11 104.6(5) . .
C10 Si3 C11 107.0(4) . .
C9 Si3 C1 112.6(3) . .
C10 Si3 C1 111.8(3) . .
C11 Si3 C1 113.3(3) . .
C2 N1 C3 108.4(5) . .
C2 N1 Si1 117.7(4) . .
C3 N1 Si1 115.8(4) . .
C2 N1 In1 114.0(4) . .
C3 N1 In1 110.9(4) . .
Si1 N1 In1 88.88(17) . .
Si1 C1 Si2 112.8(3) . .
Si1 C1 Si3 115.4(3) . .
Si2 C1 Si3 113.6(3) . .
Si1 C1 In1 92.7(2) . .
Si2 C1 In1 112.7(2) . .
Si3 C1 In1 107.8(2) . .
C21 In21 Cl22 129.37(14) . .
C21 In21 N21 76.80(17) . .
Cl22 In21 N21 98.15(13) . .
C21 In21 Cl21 126.22(13) . .
Cl22 In21 Cl21 104.26(6) . .
N21 In21 Cl21 93.88(11) . .
C21 In21 Cl21 104.69(13) . 2_575
Cl22 In21 Cl21 86.86(6) . 2_575
N21 In21 Cl21 172.17(11) . 2_575
Cl21 In21 Cl21 79.00(5) . 2_575
C21 In21 Si21 39.38(13) . .
Cl22 In21 Si21 117.18(6) . .
N21 In21 Si21 37.55(11) . .
Cl21 In21 Si21 116.48(4) . .
Cl21 In21 Si21 143.91(4) 2_575 .
In21 Cl21 In21 101.00(5) . 2_575
N21 Si21 C24 109.6(3) . .
N21 Si21 C25 107.6(3) . .
C24 Si21 C25 103.2(3) . .
N21 Si21 C21 101.2(2) . .
C24 Si21 C21 117.4(3) . .
C25 Si21 C21 117.4(3) . .
N21 Si21 In21 53.51(14) . .
C24 Si21 In21 132.7(3) . .
C25 Si21 In21 123.7(2) . .
C21 Si21 In21 47.89(15) . .
C28 Si22 C27 107.2(4) . .
C28 Si22 C26 103.3(4) . .
C27 Si22 C26 107.2(4) . .
C28 Si22 C21 114.3(3) . .
C27 Si22 C21 111.3(3) . .
C26 Si22 C21 113.0(3) . .
C29 Si23 C30 105.4(4) . .
C29 Si23 C31 104.2(4) . .
C30 Si23 C31 107.8(4) . .
C29 Si23 C21 113.2(3) . .
C30 Si23 C21 112.4(3) . .
C31 Si23 C21 113.1(3) . .
C22 N21 C23 109.4(5) . .
C22 N21 Si21 115.8(4) . .
C23 N21 Si21 115.9(4) . .
C22 N21 In21 113.4(4) . .
C23 N21 In21 112.0(4) . .
Si21 N21 In21 88.94(18) . .
Si21 C21 Si23 114.1(3) . .
Si21 C21 Si22 113.6(3) . .
Si23 C21 Si22 113.5(3) . .
Si21 C21 In21 92.7(2) . .
Si23 C21 In21 108.8(2) . .
Si22 C21 In21 112.3(2) . .

loop_
_geom_bond_atom_site_label_1
_geom_bond_atom_site_label_2
_geom_bond_distance
_geom_bond_site_symmetry_2
In1 C1 2.211(5) .
In1 Cl2 2.3530(17) .
In1 N1 2.385(4) .
In1 Cl1 2.4521(13) .
In1 Cl1 2.8363(13) 2_656
In1 Si1 2.9661(15) .
Cl1 In1 2.8363(13) 2_656
Si1 N1 1.811(5) .
Si1 C5 1.876(7) .
Si1 C1 1.877(5) .
Si1 C4 1.881(8) .
Si2 C8 1.874(7) .
Si2 C7 1.874(7) .
Si2 C6 1.879(7) .
Si2 C1 1.894(6) .
Si3 C9 1.844(7) .
Si3 C10 1.862(7) .
Si3 C11 1.869(9) .
Si3 C1 1.904(5) .
N1 C2 1.478(8) .
N1 C3 1.490(8) .
C2 H2A 0.9800 .
C2 H2B 0.9800 .
C2 H2C 0.9800 .
C3 H3A 0.9800 .
C3 H3B 0.9800 .
C3 H3C 0.9800 .
C4 H4A 0.9800 .
C4 H4B 0.9800 .
C4 H4C 0.9800 .
C5 H5A 0.9800 .
C5 H5B 0.9800 .
C5 H5C 0.9800 .
C6 H6A 0.9800 .
C6 H6B 0.9800 .
C6 H6C 0.9800 .
C7 H7A 0.9800 .
C7 H7B 0.9800 .
C7 H7C 0.9800 .
C8 H8A 0.9800 .
C8 H8B 0.9800 .
C8 H8C 0.9800 .
C9 H9A 0.9800 .
C9 H9B 0.9800 .
C9 H9C 0.9800 .
C10 H10A 0.9800 .
C10 H10B 0.9800 .
C10 H10C 0.9800 .
C11 H11A 0.9800 .
C11 H11B 0.9800 .
C11 H11C 0.9800 .
In21 C21 2.210(5) .
In21 Cl22 2.3528(17) .
In21 N21 2.392(4) .
In21 Cl21 2.4585(13) .
In21 Cl21 2.8243(14) 2_575
In21 Si21 2.9751(15) .
Cl21 In21 2.8243(14) 2_575
Si21 N21 1.813(5) .
Si21 C24 1.867(7) .
Si21 C25 1.872(7) .
Si21 C21 1.890(5) .
Si22 C28 1.874(7) .
Si22 C27 1.875(7) .
Si22 C26 1.880(7) .
Si22 C21 1.898(5) .
Si23 C29 1.868(7) .
Si23 C30 1.872(6) .
Si23 C31 1.882(7) .
Si23 C21 1.894(5) .
N21 C22 1.470(7) .
N21 C23 1.492(8) .
C22 H22A 0.9800 .
C22 H22B 0.9800 .
C22 H22C 0.9800 .
C23 H23A 0.9800 .
C23 H23B 0.9800 .
C23 H23C 0.9800 .
C24 H24A 0.9800 .
C24 H24B 0.9800 .
C24 H24C 0.9800 .
C25 H25A 0.9800 .
C25 H25B 0.9800 .
C25 H25C 0.9800 .
C26 H26A 0.9800 .
C26 H26B 0.9800 .
C26 H26C 0.9800 .
C27 H27A 0.9800 .
C27 H27B 0.9800 .
C27 H27C 0.9800 .
C28 H28A 0.9800 .
C28 H28B 0.9800 .
C28 H28C 0.9800 .
C29 H29A 0.9800 .
C29 H29B 0.9800 .
C29 H29C 0.9800 .
C30 H30A 0.9800 .
C30 H30B 0.9800 .
C30 H30C 0.9800 .
C31 H31A 0.9800 .
C31 H31B 0.9800 .
C31 H31C 0.9800 .

loop_
_geom_torsion_atom_site_label_1
_geom_torsion_atom_site_label_2
_geom_torsion_atom_site_label_3
_geom_torsion_atom_site_label_4
_geom_torsion
_geom_torsion_site_symmetry_1
_geom_torsion_site_symmetry_4
C1 In1 Cl1 In1 -98.59(17) . 2_656
Cl2 In1 Cl1 In1 85.72(6) . 2_656
N1 In1 Cl1 In1 -175.08(12) . 2_656
Cl1 In1 Cl1 In1 0.0 2_656 2_656
Si1 In1 Cl1 In1 -143.13(5) . 2_656
C1 In1 Si1 N1 -179.3(3) . .
Cl2 In1 Si1 N1 64.3(2) . .
Cl1 In1 Si1 N1 -59.8(2) . .
Cl1 In1 Si1 N1 -165.9(2) 2_656 .
C1 In1 Si1 C5 94.7(4) . .
Cl2 In1 Si1 C5 -21.7(3) . .
N1 In1 Si1 C5 -86.0(4) . .
Cl1 In1 Si1 C5 -145.8(3) . .
Cl1 In1 Si1 C5 108.1(3) 2_656 .
Cl2 In1 Si1 C1 -116.4(2) . .
N1 In1 Si1 C1 179.3(3) . .
Cl1 In1 Si1 C1 119.5(2) . .
Cl1 In1 Si1 C1 13.4(2) 2_656 .
C1 In1 Si1 C4 -95.4(4) . .
Cl2 In1 Si1 C4 148.1(3) . .
N1 In1 Si1 C4 83.9(4) . .
Cl1 In1 Si1 C4 24.1(3) . .
Cl1 In1 Si1 C4 -82.0(3) 2_656 .
C5 Si1 N1 C2 -118.8(5) . .
C1 Si1 N1 C2 116.2(4) . .
C4 Si1 N1 C2 -7.2(5) . .
In1 Si1 N1 C2 116.7(5) . .
C5 Si1 N1 C3 11.7(5) . .
C1 Si1 N1 C3 -113.3(4) . .
C4 Si1 N1 C3 123.4(5) . .
In1 Si1 N1 C3 -112.8(4) . .
C5 Si1 N1 In1 124.5(3) . .
C1 Si1 N1 In1 -0.5(2) . .
C4 Si1 N1 In1 -123.9(3) . .
C1 In1 N1 C2 -119.6(4) . .
Cl2 In1 N1 C2 113.4(4) . .
Cl1 In1 N1 C2 8.9(4) . .
Si1 In1 N1 C2 -120.0(5) . .
C1 In1 N1 C3 117.7(4) . .
Cl2 In1 N1 C3 -9.3(4) . .
Cl1 In1 N1 C3 -113.8(4) . .
Si1 In1 N1 C3 117.3(4) . .
C1 In1 N1 Si1 0.44(19) . .
Cl2 In1 N1 Si1 -126.59(16) . .
Cl1 In1 N1 Si1 128.90(16) . .
N1 Si1 C1 Si2 -115.4(3) . .
C5 Si1 C1 Si2 125.5(4) . .
C4 Si1 C1 Si2 0.5(5) . .
In1 Si1 C1 Si2 -116.0(3) . .
N1 Si1 C1 Si3 111.7(3) . .
C5 Si1 C1 Si3 -7.4(5) . .
C4 Si1 C1 Si3 -132.4(4) . .
In1 Si1 C1 Si3 111.1(3) . .
N1 Si1 C1 In1 0.6(2) . .
C5 Si1 C1 In1 -118.5(3) . .
C4 Si1 C1 In1 116.5(4) . .
C8 Si2 C1 Si1 -178.6(4) . .
C7 Si2 C1 Si1 -59.4(4) . .
C6 Si2 C1 Si1 61.7(4) . .
C8 Si2 C1 Si3 -44.8(4) . .
C7 Si2 C1 Si3 74.3(4) . .
C6 Si2 C1 Si3 -164.5(3) . .
C8 Si2 C1 In1 78.1(4) . .
C7 Si2 C1 In1 -162.8(3) . .
C6 Si2 C1 In1 -41.6(4) . .
C9 Si3 C1 Si1 -164.7(4) . .
C10 Si3 C1 Si1 74.8(4) . .
C11 Si3 C1 Si1 -46.3(5) . .
C9 Si3 C1 Si2 62.8(5) . .
C10 Si3 C1 Si2 -57.7(4) . .
C11 Si3 C1 Si2 -178.8(4) . .
C9 Si3 C1 In1 -62.8(5) . .
C10 Si3 C1 In1 176.7(3) . .
C11 Si3 C1 In1 55.6(5) . .
Cl2 In1 C1 Si1 89.4(2) . .
N1 In1 C1 Si1 -0.42(19) . .
Cl1 In1 C1 Si1 -85.3(2) . .
Cl1 In1 C1 Si1 -171.59(15) 2_656 .
Cl2 In1 C1 Si2 -154.48(16) . .
N1 In1 C1 Si2 115.6(3) . .
Cl1 In1 C1 Si2 30.8(3) . .
Cl1 In1 C1 Si2 -55.5(2) 2_656 .
Si1 In1 C1 Si2 116.1(3) . .
Cl2 In1 C1 Si3 -28.4(3) . .
N1 In1 C1 Si3 -118.2(3) . .
Cl1 In1 C1 Si3 156.94(14) . .
Cl1 In1 C1 Si3 70.6(2) 2_656 .
Si1 In1 C1 Si3 -117.8(3) . .
C21 In21 Cl21 In21 -100.25(17) . 2_575
Cl22 In21 Cl21 In21 83.85(6) . 2_575
N21 In21 Cl21 In21 -176.72(12) . 2_575
Cl21 In21 Cl21 In21 0.0 2_575 2_575
Si21 In21 Cl21 In21 -145.37(5) . 2_575
C21 In21 Si21 N21 -174.1(3) . .
Cl22 In21 Si21 N21 66.0(2) . .
Cl21 In21 Si21 N21 -58.4(2) . .
Cl21 In21 Si21 N21 -167.15(19) 2_575 .
C21 In21 Si21 C24 -90.7(4) . .
Cl22 In21 Si21 C24 149.4(3) . .
N21 In21 Si21 C24 83.4(4) . .
Cl21 In21 Si21 C24 25.0(3) . .
Cl21 In21 Si21 C24 -83.7(3) 2_575 .
C21 In21 Si21 C25 98.2(3) . .
Cl22 In21 Si21 C25 -21.7(3) . .
N21 In21 Si21 C25 -87.7(3) . .
Cl21 In21 Si21 C25 -146.1(2) . .
Cl21 In21 Si21 C25 105.2(3) 2_575 .
Cl22 In21 Si21 C21 -119.9(2) . .
N21 In21 Si21 C21 174.1(3) . .
Cl21 In21 Si21 C21 115.7(2) . .
Cl21 In21 Si21 C21 6.9(2) 2_575 .
C24 Si21 N21 C22 -13.5(5) . .
C25 Si21 N21 C22 -125.0(5) . .
C21 Si21 N21 C22 111.2(4) . .
In21 Si21 N21 C22 115.7(5) . .
C24 Si21 N21 C23 116.7(5) . .
C25 Si21 N21 C23 5.2(5) . .
C21 Si21 N21 C23 -118.6(4) . .
In21 Si21 N21 C23 -114.1(5) . .
C24 Si21 N21 In21 -129.2(3) . .
C25 Si21 N21 In21 119.3(3) . .
C21 Si21 N21 In21 -4.5(2) . .
C21 In21 N21 C22 -114.0(5) . .
Cl22 In21 N21 C22 117.4(4) . .
Cl21 In21 N21 C22 12.4(4) . .
Si21 In21 N21 C22 -117.8(5) . .
C21 In21 N21 C23 121.5(4) . .
Cl22 In21 N21 C23 -7.1(4) . .
Cl21 In21 N21 C23 -112.1(4) . .
Si21 In21 N21 C23 117.7(4) . .
C21 In21 N21 Si21 3.85(18) . .
Cl22 In21 N21 Si21 -124.81(16) . .
Cl21 In21 N21 Si21 130.18(15) . .
N21 Si21 C21 Si23 116.9(3) . .
C24 Si21 C21 Si23 -123.9(4) . .
C25 Si21 C21 Si23 0.1(4) . .
In21 Si21 C21 Si23 112.0(3) . .
N21 Si21 C21 Si22 -110.9(3) . .
C24 Si21 C21 Si22 8.3(4) . .
C25 Si21 C21 Si22 132.3(3) . .
In21 Si21 C21 Si22 -115.8(3) . .
N21 Si21 C21 In21 4.8(2) . .
C24 Si21 C21 In21 124.1(3) . .
C25 Si21 C21 In21 -112.0(3) . .
C29 Si23 C21 Si21 -174.7(3) . .
C30 Si23 C21 Si21 66.0(4) . .
C31 Si23 C21 Si21 -56.4(4) . .
C29 Si23 C21 Si22 53.1(4) . .
C30 Si23 C21 Si22 -66.3(4) . .
C31 Si23 C21 Si22 171.3(3) . .
C29 Si23 C21 In21 -72.7(4) . .
C30 Si23 C21 In21 167.9(3) . .
C31 Si23 C21 In21 45.5(4) . .
C28 Si22 C21 Si21 173.9(4) . .
C27 Si22 C21 Si21 -64.6(4) . .
C26 Si22 C21 Si21 56.2(4) . .
C28 Si22 C21 Si23 -53.6(4) . .
C27 Si22 C21 Si23 67.9(4) . .
C26 Si22 C21 Si23 -171.3(3) . .
C28 Si22 C21 In21 70.3(4) . .
C27 Si22 C21 In21 -168.2(3) . .
C26 Si22 C21 In21 -47.4(4) . .
Cl22 In21 C21 Si21 86.1(2) . .
N21 In21 C21 Si21 -3.70(17) . .
Cl21 In21 C21 Si21 -88.8(2) . .
Cl21 In21 C21 Si21 -175.78(13) 2_575 .
Cl22 In21 C21 Si23 -30.6(3) . .
N21 In21 C21 Si23 -120.3(3) . .
Cl21 In21 C21 Si23 154.59(14) . .
Cl21 In21 C21 Si23 67.6(2) 2_575 .
Si21 In21 C21 Si23 -116.6(3) . .
Cl22 In21 C21 Si22 -157.03(14) . .
N21 In21 C21 Si22 113.2(3) . .
Cl21 In21 C21 Si22 28.1(3) . .
Cl21 In21 C21 Si22 -58.9(2) 2_575 .
Si21 In21 C21 Si22 116.9(3) . .
